data_4502273
loop_
_publ_author_name
'Lama, Prem'
'Aijaz, Arshad'
'Sa\~nudo, E. Carolina'
'Bharadwaj, Parimal K.'

_publ_section_title
;
 Synthesis, Structure, and Magnetic Properties of Cobalt(II) Coordination
 Polymers from a New Tripodal Carboxylate Ligand: Weak Ferromagnetism and
 Metamagnetism
;
_journal_issue 1
_journal_name_full 'Crystal Growth &amp; Design'
_journal_page_first 283
_journal_paper_doi 10.1021/cg900896w
_journal_volume 10
_journal_year 2010
_chemical_formula_moiety 'C15 H14 Co2 O11'
_chemical_formula_sum 'C15 H14 Co2 O11'
_chemical_formula_weight 488.12
_chemical_name_systematic
;
 ?
;
_space_group_IT_number 2
_symmetry_cell_setting triclinic
_symmetry_space_group_name_Hall '-P 1'
_symmetry_space_group_name_H-M 'P -1'
_atom_sites_solution_hydrogens geom
_atom_sites_solution_primary direct
_atom_sites_solution_secondary difmap
_audit_creation_method SHELXL-97
_cell_angle_alpha 100.064(7)
_cell_angle_beta 110.271(6)
_cell_angle_gamma 97.693(7)
_cell_formula_units_Z 2
_cell_length_a 7.839(3)
_cell_length_b 10.710(3)
_cell_length_c 10.935(6)
_cell_measurement_reflns_used 999
_cell_measurement_temperature 100(2)
_cell_measurement_theta_max 27.8
_cell_measurement_theta_min 2.2
_cell_volume 828.9(6)
_computing_cell_refinement 'SAINT 6.45 ( Bruker, 2003)'
_computing_data_collection 'SMART 5.628 (Bruker, 2003)'
_computing_data_reduction 'SAINT 6.45 ( Bruker, 2003)'
_computing_molecular_graphics 'DIAMOND 2.1e'
_computing_structure_refinement 'SHELXL-97 (Sheldrick, 1997)'
_computing_structure_solution SIR-97
_diffrn_ambient_temperature 100(2)
_diffrn_measured_fraction_theta_full 0.995
_diffrn_measured_fraction_theta_max 0.995
_diffrn_measurement_device_type 'BRUKER SMART APEX'
_diffrn_measurement_method /w-scans
_diffrn_radiation_monochromator graphite
_diffrn_radiation_source 'fine-focus sealed tube'
_diffrn_radiation_type MoK\a
_diffrn_radiation_wavelength 0.71069
_diffrn_reflns_av_R_equivalents 0.0251
_diffrn_reflns_av_sigmaI/netI 0.0674
_diffrn_reflns_limit_h_max 9
_diffrn_reflns_limit_h_min -10
_diffrn_reflns_limit_k_max 14
_diffrn_reflns_limit_k_min -12
_diffrn_reflns_limit_l_max 14
_diffrn_reflns_limit_l_min -12
_diffrn_reflns_number 5386
_diffrn_reflns_theta_full 27.80
_diffrn_reflns_theta_max 27.80
_diffrn_reflns_theta_min 2.21
_exptl_absorpt_coefficient_mu 2.065
_exptl_absorpt_correction_T_max 0.849
_exptl_absorpt_correction_T_min 0.783
_exptl_absorpt_correction_type empirical
_exptl_absorpt_process_details SADABS
_exptl_crystal_colour pink
_exptl_crystal_density_diffrn 1.956
_exptl_crystal_density_method 'not measured'
_exptl_crystal_description block
_exptl_crystal_F_000 492
_exptl_crystal_size_max 0.12
_exptl_crystal_size_mid 0.12
_exptl_crystal_size_min 0.08
_refine_diff_density_max 1.538
_refine_diff_density_min -1.407
_refine_diff_density_rms 0.256
_refine_ls_extinction_method none
_refine_ls_goodness_of_fit_ref 1.123
_refine_ls_hydrogen_treatment refU
_refine_ls_matrix_type full
_refine_ls_number_parameters 281
_refine_ls_number_reflns 3922
_refine_ls_number_restraints 1
_refine_ls_restrained_S_all 1.123
_refine_ls_R_factor_all 0.1012
_refine_ls_R_factor_gt 0.0602
_refine_ls_shift/su_max 0.001
_refine_ls_shift/su_mean 0.000
_refine_ls_structure_factor_coef Fsqd
_refine_ls_weighting_details 'calc w=1/[\s^2^(Fo^2^)+(0.0654P)^2^+9.7161P] where P=(Fo^2^+2Fc^2^)/3'
_refine_ls_weighting_scheme calc
_refine_ls_wR_factor_gt 0.1356
_refine_ls_wR_factor_ref 0.2050
_reflns_number_gt 2745
_reflns_number_total 3922
_reflns_threshold_expression >2sigma(I)
_cod_data_source_file cg900896w_si_002.cif
_cod_data_source_block Compound2
_cod_depositor_comments
;
The following automatic conversions were performed:

'_symmetry_cell_setting' value 'Triclinic' changed to 'triclinic'
according to /home/saulius/struct/CIF-dictionaries/cif_core.dic
dictionary named 'cif_core.dic' version 2.4.2 from 2011-04-26.

Automatic conversion script
Id: cif_fix_values 1715 2011-07-08 13:25:40Z adriana 
;
_cod_original_sg_symbol_H-M P-1
_cod_database_code 4502273

loop_
_symmetry_equiv_pos_as_xyz
'x, y, z'
'-x, -y, -z'

loop_
_atom_site_label
_atom_site_type_symbol
_atom_site_fract_x
_atom_site_fract_y
_atom_site_fract_z
_atom_site_U_iso_or_equiv
_atom_site_adp_type
_atom_site_occupancy
_atom_site_symmetry_multiplicity
_atom_site_calc_flag
_atom_site_refinement_flags
Co1 Co -0.46282(13) -0.63370(9) 0.03398(10) 0.0177(3) Uani 1 1 d .
Co2 Co -0.81958(13) -0.51937(9) 0.12132(10) 0.0169(2) Uani 1 1 d .
O1 O -0.6169(7) -0.7804(5) 0.0699(5) 0.0210(11) Uani 1 1 d .
O2 O -0.7400(7) -0.6711(4) 0.2011(5) 0.0200(10) Uani 1 1 d .
O3 O -0.2736(7) -0.7445(4) 0.0209(5) 0.0197(10) Uani 1 1 d .
O4 O -0.0627(6) -0.6342(4) -0.0396(5) 0.0123(9) Uani 1 1 d .
O5 O -1.1660(7) -1.0269(5) 0.2730(5) 0.0187(10) Uani 1 1 d .
O6 O -1.3519(7) -0.6339(5) 0.6963(5) 0.0204(10) Uani 1 1 d .
O7 O -1.0652(7) -0.5390(4) 0.7366(5) 0.0202(10) Uani 1 1 d .
O8 O -0.3278(7) -0.4730(4) -0.0031(5) 0.0148(9) Uani 1 1 d .
C1 C -0.7136(9) -0.7728(7) 0.1409(7) 0.0181(14) Uani 1 1 d .
C2 C -0.8040(9) -0.9007(7) 0.1548(7) 0.0166(13) Uani 1 1 d .
C3 C -0.7712(9) -1.0172(6) 0.0990(7) 0.0140(12) Uani 1 1 d .
H3 H -0.6854 -1.0171 0.0579 0.017 Uiso 1 1 calc R
C4 C -0.8662(10) -1.1342(7) 0.1045(7) 0.0178(14) Uani 1 1 d .
C5 C -0.1594(9) -0.7399(7) -0.0365(7) 0.0159(13) Uani 1 1 d .
C6 C -0.9914(9) -1.1339(7) 0.1697(7) 0.0185(14) Uani 1 1 d .
H6 H -1.0516 -1.2116 0.1769 0.022 Uiso 1 1 calc R
C7 C -1.0249(10) -1.0180(7) 0.2229(7) 0.0180(13) Uani 1 1 d .
C8 C -0.9349(10) -0.9003(6) 0.2151(7) 0.0163(13) Uani 1 1 d .
H8 H -0.9612 -0.8227 0.2495 0.020 Uiso 1 1 calc R
C9 C -1.1689(10) -0.9263(7) 0.3714(7) 0.0197(14) Uani 1 1 d .
C10 C -1.3427(10) -0.9180(8) 0.3741(8) 0.0247(16) Uani 1 1 d .
H10 H -1.4488 -0.9761 0.3117 0.030 Uiso 1 1 calc R
C11 C -1.3559(11) -0.8225(8) 0.4703(8) 0.0270(17) Uani 1 1 d .
H11 H -1.4716 -0.8174 0.4740 0.032 Uiso 1 1 calc R
C12 C -1.1976(9) -0.7331(7) 0.5627(7) 0.0180(14) Uani 1 1 d .
C13 C -1.0237(9) -0.7448(7) 0.5599(7) 0.0202(14) Uani 1 1 d .
H13 H -0.9173 -0.6868 0.6222 0.024 Uiso 1 1 calc R
C14 C -1.0085(10) -0.8418(7) 0.4652(7) 0.0187(14) Uani 1 1 d .
H14 H -0.8924 -0.8504 0.4644 0.022 Uiso 1 1 calc R
C15 C -1.2072(10) -0.6303(7) 0.6671(7) 0.0203(14) Uani 1 1 d .
OW1 O -0.6040(7) -0.7168(5) -0.1839(5) 0.0200(11) Uani 1 1 d .
OW2 O -0.2964(7) -0.5614(5) 0.2438(6) 0.0230(11) Uani 1 1 d D
OW3 O -0.6780(10) -0.5759(7) 0.5116(7) 0.0393(15) Uani 1 1 d .
HW1B H -0.642(10) -0.800(7) -0.192(7) 0.000(17) Uiso 1 1 d .
HW1A H -0.565(13) -0.692(9) -0.240(9) 0.03(2) Uiso 1 1 d .
HW2B H -0.173(3) -0.548(6) 0.272(6) 0.000(15) Uiso 1 1 d D
HW2A H -0.317(12) -0.545(8) 0.325(9) 0.02(2) Uiso 1 1 d .
H8O8 H -0.239(14) -0.439(10) 0.071(10) 0.04(3) Uiso 1 1 d .
HW3B H -0.710(9) -0.588(6) 0.420(7) 0.000(15) Uiso 1 1 d .
HW3A H -0.56(2) -0.584(13) 0.570(14) 0.08(4) Uiso 1 1 d .

loop_
_atom_site_aniso_label
_atom_site_aniso_U_11
_atom_site_aniso_U_22
_atom_site_aniso_U_33
_atom_site_aniso_U_23
_atom_site_aniso_U_13
_atom_site_aniso_U_12
Co1 0.0202(5) 0.0125(5) 0.0255(5) 0.0033(4) 0.0157(4) 0.0024(3)
Co2 0.0204(5) 0.0125(5) 0.0218(5) 0.0026(4) 0.0142(4) 0.0018(3)
O1 0.027(3) 0.014(2) 0.025(3) 0.002(2) 0.016(2) 0.0009(19)
O2 0.038(3) 0.005(2) 0.021(3) 0.0022(18) 0.016(2) 0.0057(19)
O3 0.024(2) 0.012(2) 0.030(3) 0.007(2) 0.018(2) 0.0028(18)
O4 0.009(2) 0.007(2) 0.021(2) -0.0030(17) 0.0111(18) -0.0042(15)
O5 0.024(3) 0.015(2) 0.021(2) -0.0041(19) 0.018(2) 0.0007(19)
O6 0.024(3) 0.014(2) 0.028(3) 0.001(2) 0.018(2) 0.0032(19)
O7 0.029(3) 0.011(2) 0.021(3) -0.0032(18) 0.015(2) -0.0001(19)
O8 0.016(2) 0.011(2) 0.022(3) 0.0027(19) 0.013(2) 0.0051(18)
C1 0.015(3) 0.015(3) 0.028(4) 0.009(3) 0.009(3) 0.006(2)
C2 0.015(3) 0.016(3) 0.014(3) -0.003(2) 0.005(2) -0.002(2)
C3 0.019(3) 0.008(3) 0.021(3) 0.003(2) 0.013(3) 0.004(2)
C4 0.021(3) 0.016(3) 0.022(4) 0.009(3) 0.013(3) 0.006(3)
C5 0.015(3) 0.021(3) 0.017(3) 0.003(3) 0.012(3) 0.006(2)
C6 0.018(3) 0.018(3) 0.024(4) 0.002(3) 0.014(3) 0.003(3)
C7 0.020(3) 0.018(3) 0.017(3) 0.002(3) 0.009(3) 0.005(3)
C8 0.025(3) 0.009(3) 0.016(3) 0.003(2) 0.010(3) 0.002(2)
C9 0.023(3) 0.017(3) 0.018(3) 0.001(3) 0.011(3) -0.001(3)
C10 0.020(4) 0.031(4) 0.024(4) -0.001(3) 0.014(3) 0.004(3)
C11 0.022(4) 0.027(4) 0.032(4) 0.002(3) 0.015(3) 0.004(3)
C12 0.020(3) 0.022(3) 0.019(3) 0.008(3) 0.013(3) 0.009(3)
C13 0.016(3) 0.017(3) 0.023(4) 0.000(3) 0.006(3) -0.003(3)
C14 0.024(4) 0.020(3) 0.015(3) 0.002(3) 0.013(3) 0.003(3)
C15 0.022(3) 0.016(3) 0.025(4) 0.006(3) 0.010(3) 0.007(3)
OW1 0.030(3) 0.007(2) 0.024(3) -0.0001(19) 0.015(2) -0.0016(19)
OW2 0.015(2) 0.027(3) 0.028(3) 0.002(2) 0.013(2) 0.001(2)
OW3 0.036(4) 0.053(4) 0.029(3) 0.006(3) 0.014(3) 0.014(3)

loop_
_atom_type_symbol
_atom_type_description
_atom_type_scat_dispersion_real
_atom_type_scat_dispersion_imag
_atom_type_scat_source
C C 0.0033 0.0016 'International Tables Vol C Tables 4.2.6.8 and 6.1.1.4'
H H 0.0000 0.0000 'International Tables Vol C Tables 4.2.6.8 and 6.1.1.4'
O O 0.0106 0.0060 'International Tables Vol C Tables 4.2.6.8 and 6.1.1.4'
Co Co 0.3494 0.9721 'International Tables Vol C Tables 4.2.6.8 and 6.1.1.4'

loop_
_geom_angle_atom_site_label_1
_geom_angle_atom_site_label_2
_geom_angle_atom_site_label_3
_geom_angle
_geom_angle_site_symmetry_1
_geom_angle_site_symmetry_3
O1 Co1 O3 91.2(2) . .
O1 Co1 O8 173.9(2) . .
O3 Co1 O8 94.97(19) . .
O1 Co1 O8 92.6(2) . 2_445
O3 Co1 O8 167.7(2) . 2_445
O8 Co1 O8 81.3(2) . 2_445
O1 Co1 OW2 91.8(2) . .
O3 Co1 OW2 88.4(2) . .
O8 Co1 OW2 89.0(2) . .
O8 Co1 OW2 103.1(2) 2_445 .
O1 Co1 OW1 90.2(2) . .
O3 Co1 OW1 84.8(2) . .
O8 Co1 OW1 89.8(2) . .
O8 Co1 OW1 83.6(2) 2_445 .
OW2 Co1 OW1 173.0(2) . .
O8 Co2 O2 96.2(2) 2_445 .
O8 Co2 O7 165.00(19) 2_445 2_346
O2 Co2 O7 92.5(2) . 2_346
O8 Co2 O4 91.47(19) 2_445 1_455
O2 Co2 O4 95.18(19) . 1_455
O7 Co2 O4 99.91(18) 2_346 1_455
O8 Co2 O4 90.07(18) 2_445 2_445
O2 Co2 O4 172.69(18) . 2_445
O7 Co2 O4 82.21(19) 2_346 2_445
O4 Co2 O4 80.82(17) 1_455 2_445
O8 Co2 O6 105.63(19) 2_445 2_346
O2 Co2 O6 95.8(2) . 2_346
O7 Co2 O6 61.21(18) 2_346 2_346
O4 Co2 O6 158.53(18) 1_455 2_346
O4 Co2 O6 86.16(18) 2_445 2_346
O8 Co2 C15 135.2(2) 2_445 2_346
O2 Co2 C15 97.8(2) . 2_346
O7 Co2 C15 30.8(2) 2_346 2_346
O4 Co2 C15 129.1(2) 1_455 2_346
O4 Co2 C15 80.3(2) 2_445 2_346
O6 Co2 C15 30.7(2) 2_346 2_346
C1 O1 Co1 128.3(5) . .
C1 O2 Co2 126.4(5) . .
C5 O3 Co1 132.2(5) . .
C5 O4 Co2 125.3(4) . 1_655
C5 O4 Co2 124.3(4) . 2_445
Co2 O4 Co2 99.18(17) 1_655 2_445
C9 O5 C7 121.1(5) . .
C15 O6 Co2 87.2(4) . 2_346
C15 O7 Co2 92.2(4) . 2_346
Co2 O8 Co1 124.7(2) 2_445 .
Co2 O8 Co1 119.9(2) 2_445 2_445
Co1 O8 Co1 98.75(19) . 2_445
O2 C1 O1 126.6(6) . .
O2 C1 C2 117.7(6) . .
O1 C1 C2 115.7(6) . .
C3 C2 C8 120.1(6) . .
C3 C2 C1 121.2(6) . .
C8 C2 C1 118.4(6) . .
C2 C3 C4 120.2(6) . .
C3 C4 C6 119.8(6) . .
C3 C4 C5 120.3(6) . 2_435
C6 C4 C5 119.9(6) . 2_435
O3 C5 O4 124.4(6) . .
O3 C5 C4 117.6(6) . 2_435
O4 C5 C4 118.1(5) . 2_435
C7 C6 C4 119.5(6) . .
C6 C7 C8 121.4(6) . .
C6 C7 O5 115.9(6) . .
C8 C7 O5 122.4(6) . .
C7 C8 C2 118.9(6) . .
C10 C9 C14 121.3(7) . .
C10 C9 O5 115.8(6) . .
C14 C9 O5 122.9(6) . .
C11 C10 C9 119.1(7) . .
C10 C11 C12 120.8(7) . .
C13 C12 C11 119.1(7) . .
C13 C12 C15 118.7(6) . .
C11 C12 C15 122.1(6) . .
C14 C13 C12 120.5(6) . .
C13 C14 C9 119.1(7) . .
O6 C15 O7 118.4(6) . .
O6 C15 C12 121.3(6) . .
O7 C15 C12 120.1(6) . .
O6 C15 Co2 62.1(4) . 2_346
O7 C15 Co2 57.1(4) . 2_346
C12 C15 Co2 167.5(5) . 2_346

loop_
_geom_bond_atom_site_label_1
_geom_bond_atom_site_label_2
_geom_bond_distance
_geom_bond_site_symmetry_2
Co1 O1 2.029(5) .
Co1 O3 2.046(5) .
Co1 O8 2.073(5) .
Co1 O8 2.090(5) 2_445
Co1 OW2 2.145(6) .
Co1 OW1 2.205(5) .
Co2 O8 2.009(5) 2_445
Co2 O2 2.045(5) .
Co2 O7 2.099(5) 2_346
Co2 O4 2.129(4) 1_455
Co2 O4 2.169(5) 2_445
Co2 O6 2.211(5) 2_346
Co2 C15 2.499(7) 2_346
O1 C1 1.260(8) .
O2 C1 1.252(8) .
O3 C5 1.259(8) .
O4 C5 1.287(8) .
O4 Co2 2.129(4) 1_655
O4 Co2 2.169(5) 2_445
O5 C9 1.392(8) .
O5 C7 1.394(8) .
O6 C15 1.278(8) .
O6 Co2 2.211(5) 2_346
O7 C15 1.279(8) .
O7 Co2 2.099(5) 2_346
O8 Co2 2.009(5) 2_445
O8 Co1 2.090(5) 2_445
C1 C2 1.513(9) .
C2 C3 1.387(9) .
C2 C8 1.399(9) .
C3 C4 1.391(9) .
C4 C6 1.399(9) .
C4 C5 1.496(9) 2_435
C5 C4 1.496(9) 2_435
C6 C7 1.374(10) .
C7 C8 1.391(9) .
C9 C10 1.388(10) .
C9 C14 1.389(10) .
C10 C11 1.375(10) .
C11 C12 1.397(10) .
C12 C13 1.396(10) .
C12 C15 1.470(10) .
C13 C14 1.382(10) .
C15 Co2 2.499(7) 2_346
